data_1519482
loop_
_publ_author_name
'Butler, Ian R.'
'Horton, Peter N.'
'Hursthouse, Michael B.'

_publ_section_title
;
 C19H29Cl6FeIN2
;
_journal_name_full 'Crystal Structure Report Archive'
_journal_page_first 908
_journal_year 2002
_chemical_formula_sum 'C19 H29 Cl6 Fe I N2'
_chemical_formula_weight 680.89
_space_group_IT_number 14
_symmetry_cell_setting monoclinic
_symmetry_space_group_name_Hall '-P 2ybc'
_symmetry_space_group_name_H-M 'P 1 21/c 1'
_atom_sites_solution_hydrogens geom
_atom_sites_solution_primary direct
_atom_sites_solution_secondary difmap
_cell_angle_alpha 90.000
_cell_angle_beta 105.906(2)
_cell_angle_gamma 90.000
_cell_formula_units_Z 4
_cell_length_a 13.853(4)
_cell_length_b 12.661(4)
_cell_length_c 16.390(4)
_cell_measurement_reflns_used 6167
_cell_measurement_temperature 120(2)
_cell_measurement_theta_max 27.485
_cell_measurement_theta_min 2.910
_cell_volume 2764.6(14)
_computing_cell_refinement ' DENZO (Otwinowski & Minor, 1997) and COLLECT (Hooft, 1998)'
_computing_data_collection ' DENZO (Otwinowski and Minor, 1997)'
_computing_data_reduction ' DENZO (Otwinowski & Minor, 1997) and COLLECT (Hooft, 1998)'
_computing_molecular_graphics 'PLATON (Spek, 1990)'
_computing_structure_refinement 'SHELXL-97 (Sheldrick, 1997b)'
_computing_structure_solution 'SHELXS-97 (Sheldrick, 1997a)'
_diffrn_ambient_temperature 120(2)
_diffrn_detector_area_resol_mean 9.091
_diffrn_measured_fraction_theta_full 0.986
_diffrn_measured_fraction_theta_max 0.986
_diffrn_measurement_device_type 'Nonius KappaCCD Area Detector'
_diffrn_measurement_method '\f and \w scans to fill Ewald Sphere'
_diffrn_radiation_monochromator graphite
_diffrn_radiation_source 'Nonius FR591 rotating anode'
_diffrn_radiation_type MoK\a
_diffrn_radiation_wavelength 0.71073
_diffrn_reflns_av_R_equivalents 0.0944
_diffrn_reflns_av_sigmaI/netI 0.0903
_diffrn_reflns_limit_h_max 16
_diffrn_reflns_limit_h_min -16
_diffrn_reflns_limit_k_max 15
_diffrn_reflns_limit_k_min -15
_diffrn_reflns_limit_l_max 19
_diffrn_reflns_limit_l_min -19
_diffrn_reflns_number 20925
_diffrn_reflns_theta_full 25.03
_diffrn_reflns_theta_max 25.03
_diffrn_reflns_theta_min 3.06
_exptl_absorpt_coefficient_mu 2.252
_exptl_absorpt_correction_T_max 0.9563
_exptl_absorpt_correction_T_min 0.8062
_exptl_absorpt_correction_type multi-scan
_exptl_absorpt_process_details 'SORTAV Blessing (1997)'
_exptl_crystal_colour Yellow
_exptl_crystal_density_diffrn 1.636
_exptl_crystal_density_method 'not measured'
_exptl_crystal_description Plate
_exptl_crystal_F_000 1352
_exptl_crystal_size_max 0.10
_exptl_crystal_size_mid 0.08
_exptl_crystal_size_min 0.02
_refine_diff_density_max 2.832
_refine_diff_density_min -1.118
_refine_diff_density_rms 0.154
_refine_ls_extinction_method none
_refine_ls_goodness_of_fit_ref 0.993
_refine_ls_hydrogen_treatment constr
_refine_ls_matrix_type full
_refine_ls_number_parameters 267
_refine_ls_number_reflns 4818
_refine_ls_number_restraints 0
_refine_ls_restrained_S_all 0.993
_refine_ls_R_factor_all 0.1014
_refine_ls_R_factor_gt 0.0563
_refine_ls_shift/su_max 0.001
_refine_ls_shift/su_mean 0.000
_refine_ls_structure_factor_coef Fsqd
_refine_ls_weighting_details 'calc w=1/[\s^2^(Fo^2^)+(0.0847P)^2^+0.0000P] where P=(Fo^2^+2Fc^2^)/3'
_refine_ls_weighting_scheme calc
_refine_ls_wR_factor_gt 0.1323
_refine_ls_wR_factor_ref 0.1527
_reflns_number_gt 3199
_reflns_number_total 4818
_reflns_threshold_expression >2sigma(I)
_cod_data_source_file eCrystal-908.cif
_cod_data_source_block s92
_cod_depositor_comments
;
Citation :
Butler, Ian R. and Horton, Peter N. and Hursthouse, Michael B. (2002) 
University of Southampton, Crystal Structure Report Archive. 
(doi:10.5258/ecrystals/908)

More at:
http://ecrystals.chem.soton.ac.uk/908/

The following automatic conversions were performed:

'_symmetry_cell_setting' value 'Monoclinic' changed to 'monoclinic'
according to the built-in table from CIF Core dictionary named
'cif_core.dic' version 2.4.1 from 2010-06-29.

Automatic conversion script
Id: cif_fix_values 3271 2015-04-21 07:52:19Z andrius 
;
_cod_original_sg_symbol_H-M P2(1)/c
_cod_database_code 1519482

loop_
_symmetry_equiv_pos_as_xyz
'x, y, z'
'-x, y+1/2, -z+1/2'
'-x, -y, -z'
'x, -y-1/2, z-1/2'

loop_
_atom_site_label
_atom_site_type_symbol
_atom_site_fract_x
_atom_site_fract_y
_atom_site_fract_z
_atom_site_U_iso_or_equiv
_atom_site_adp_type
_atom_site_occupancy
_atom_site_symmetry_multiplicity
_atom_site_calc_flag
_atom_site_refinement_flags
_atom_site_disorder_assembly
_atom_site_disorder_group
I1 I 0.59710(4) -0.05986(4) 0.72047(3) 0.02899(18) Uani 1 1 d . . .
Fe1 Fe 0.21834(8) 0.03193(9) 0.70833(6) 0.0297(3) Uani 1 1 d . . .
Cl4 Cl 0.56147(16) 0.23208(18) 0.86718(13) 0.0418(5) Uani 1 1 d . . .
Cl1 Cl 0.8673(2) -0.0561(2) 0.6417(2) 0.0692(8) Uani 1 1 d . . .
Cl2 Cl 0.7634(2) 0.1405(2) 0.59218(16) 0.0649(7) Uani 1 1 d . . .
Cl6 Cl 0.6814(3) 0.0949(3) 0.99718(17) 0.0873(11) Uani 1 1 d . . .
Cl5 Cl 0.7660(2) 0.1889(2) 0.8724(2) 0.0740(9) Uani 1 1 d . . .
Cl3 Cl 0.9252(2) 0.1298(3) 0.7443(2) 0.0827(10) Uani 1 1 d . . .
C3 C 0.1065(6) 0.0579(7) 0.5981(5) 0.0346(18) Uani 1 1 d . . .
H3 H 0.0364 0.0616 0.5918 0.042 Uiso 1 1 calc R . .
N1 N 0.4138(5) 0.2030(5) 0.5790(4) 0.0284(14) Uani 1 1 d . . .
N2 N 0.1254(5) 0.3192(6) 0.5545(5) 0.0406(18) Uani 1 1 d . . .
C9 C 0.2961(7) 0.0864(10) 0.8234(5) 0.054(3) Uani 1 1 d . . .
H9 H 0.3362 0.1485 0.8331 0.064 Uiso 1 1 calc R . .
C8 C 0.3307(8) -0.0110(11) 0.8120(6) 0.062(3) Uani 1 1 d . . .
H8 H 0.3975 -0.0281 0.8122 0.075 Uiso 1 1 calc R . .
C2 C 0.1749(5) 0.1435(6) 0.6169(4) 0.0257(16) Uani 1 1 d . . .
C16 C 0.0319(7) 0.2845(8) 0.4940(6) 0.056(3) Uani 1 1 d . . .
H16A H 0.0384 0.2106 0.4786 0.085 Uiso 1 1 calc R . .
H16B H 0.0185 0.3285 0.4429 0.085 Uiso 1 1 calc R . .
H16C H -0.0237 0.2913 0.5199 0.085 Uiso 1 1 calc R . .
C5 C 0.2643(6) -0.0078(6) 0.6059(5) 0.0298(17) Uani 1 1 d . . .
H5 H 0.3173 -0.0555 0.6061 0.036 Uiso 1 1 calc R . .
C1 C 0.2732(5) 0.1051(6) 0.6212(4) 0.0247(16) Uani 1 1 d . . .
C15 C 0.1487(6) 0.2565(7) 0.6323(5) 0.0334(18) Uani 1 1 d . . .
H15A H 0.0900 0.2569 0.6558 0.040 Uiso 1 1 calc R . .
H15B H 0.2058 0.2891 0.6747 0.040 Uiso 1 1 calc R . .
C14 C 0.5168(6) 0.2434(7) 0.6208(6) 0.039(2) Uani 1 1 d . . .
H14A H 0.5604 0.1843 0.6462 0.059 Uiso 1 1 calc R . .
H14B H 0.5136 0.2941 0.6652 0.059 Uiso 1 1 calc R . .
H14C H 0.5440 0.2783 0.5785 0.059 Uiso 1 1 calc R . .
C7 C 0.2508(10) -0.0815(9) 0.7998(6) 0.067(3) Uani 1 1 d . . .
H7 H 0.2533 -0.1553 0.7903 0.080 Uiso 1 1 calc R . .
C13 C 0.4200(7) 0.1182(7) 0.5187(5) 0.039(2) Uani 1 1 d . . .
H13A H 0.4551 0.1446 0.4784 0.059 Uiso 1 1 calc R . .
H13B H 0.3521 0.0958 0.4877 0.059 Uiso 1 1 calc R . .
H13C H 0.4568 0.0580 0.5499 0.059 Uiso 1 1 calc R . .
C4 C 0.1611(6) -0.0335(7) 0.5905(5) 0.038(2) Uani 1 1 d . . .
H4 H 0.1332 -0.1020 0.5771 0.045 Uiso 1 1 calc R . .
C18 C 0.8243(6) 0.0609(8) 0.6775(6) 0.048(2) Uani 1 1 d . . .
H18 H 0.7757 0.0422 0.7104 0.058 Uiso 1 1 calc R . .
C11 C 0.3715(6) 0.1599(7) 0.6499(4) 0.0286(17) Uani 1 1 d . . .
H11A H 0.4210 0.1100 0.6847 0.034 Uiso 1 1 calc R . .
H11B H 0.3645 0.2194 0.6870 0.034 Uiso 1 1 calc R . .
C12 C 0.3511(7) 0.2913(8) 0.5347(6) 0.049(2) Uani 1 1 d . . .
H12A H 0.3810 0.3210 0.4921 0.073 Uiso 1 1 calc R . .
H12B H 0.3472 0.3461 0.5759 0.073 Uiso 1 1 calc R . .
H12C H 0.2834 0.2653 0.5068 0.073 Uiso 1 1 calc R . .
C17 C 0.1168(8) 0.4303(8) 0.5767(8) 0.063(3) Uani 1 1 d . . .
H17A H 0.0553 0.4403 0.5944 0.094 Uiso 1 1 calc R . .
H17B H 0.1142 0.4747 0.5271 0.094 Uiso 1 1 calc R . .
H17C H 0.1751 0.4501 0.6232 0.094 Uiso 1 1 calc R . .
C19 C 0.6565(7) 0.1354(7) 0.8935(5) 0.043(2) Uani 1 1 d . . .
H19 H 0.6343 0.0727 0.8558 0.052 Uiso 1 1 calc R . .
C6 C 0.1624(8) -0.0213(10) 0.8043(6) 0.060(3) Uani 1 1 d . . .
H6 H 0.0968 -0.0479 0.7985 0.073 Uiso 1 1 calc R . .
C10 C 0.1943(7) 0.0839(9) 0.8191(5) 0.047(2) Uani 1 1 d . . .
H10 H 0.1540 0.1425 0.8250 0.056 Uiso 1 1 calc R . .

loop_
_atom_site_aniso_label
_atom_site_aniso_U_11
_atom_site_aniso_U_22
_atom_site_aniso_U_33
_atom_site_aniso_U_23
_atom_site_aniso_U_13
_atom_site_aniso_U_12
I1 0.0303(3) 0.0266(3) 0.0284(3) -0.0021(2) 0.00532(19) -0.0019(2)
Fe1 0.0327(6) 0.0304(7) 0.0264(6) 0.0059(5) 0.0087(5) 0.0008(5)
Cl4 0.0391(12) 0.0416(13) 0.0414(11) -0.0027(10) 0.0054(9) 0.0098(10)
Cl1 0.0595(16) 0.0642(18) 0.093(2) -0.0024(16) 0.0356(14) 0.0032(14)
Cl2 0.0780(18) 0.0681(19) 0.0484(14) -0.0034(13) 0.0170(12) 0.0102(14)
Cl6 0.148(3) 0.072(2) 0.0424(14) 0.0125(14) 0.0262(17) 0.048(2)
Cl5 0.0575(16) 0.0531(18) 0.112(2) 0.0001(16) 0.0246(16) -0.0016(13)
Cl3 0.0530(16) 0.116(3) 0.0762(19) -0.0257(19) 0.0130(14) -0.0237(17)
C3 0.027(4) 0.035(5) 0.039(4) 0.003(4) 0.004(3) 0.003(4)
N1 0.031(3) 0.033(4) 0.023(3) 0.000(3) 0.009(3) -0.006(3)
N2 0.034(4) 0.030(4) 0.051(4) 0.018(3) 0.000(3) 0.002(3)
C9 0.051(6) 0.088(9) 0.020(4) -0.001(5) 0.007(4) -0.019(6)
C8 0.056(6) 0.093(10) 0.038(5) 0.028(6) 0.014(5) 0.023(7)
C2 0.027(4) 0.020(4) 0.028(4) 0.004(3) 0.004(3) -0.002(3)
C16 0.049(6) 0.051(6) 0.053(6) 0.004(5) -0.013(5) 0.002(5)
C5 0.038(4) 0.022(4) 0.028(4) -0.006(3) 0.007(3) -0.002(3)
C1 0.034(4) 0.018(4) 0.021(3) 0.002(3) 0.005(3) -0.001(3)
C15 0.023(4) 0.036(5) 0.041(4) 0.004(4) 0.009(3) 0.001(3)
C14 0.033(5) 0.040(5) 0.044(5) -0.004(4) 0.011(4) -0.003(4)
C7 0.113(10) 0.040(7) 0.050(6) 0.022(5) 0.028(6) 0.011(7)
C13 0.047(5) 0.048(6) 0.027(4) -0.012(4) 0.018(4) -0.004(4)
C4 0.045(5) 0.024(5) 0.044(5) -0.006(4) 0.012(4) -0.010(4)
C18 0.034(5) 0.066(7) 0.049(5) -0.007(5) 0.018(4) -0.015(5)
C11 0.032(4) 0.031(5) 0.022(4) 0.002(3) 0.007(3) 0.007(3)
C12 0.039(5) 0.056(6) 0.055(6) 0.030(5) 0.021(4) 0.006(4)
C17 0.055(6) 0.033(6) 0.084(8) 0.018(5) -0.007(5) 0.007(5)
C19 0.047(5) 0.031(5) 0.039(5) -0.006(4) -0.008(4) 0.012(4)
C6 0.056(6) 0.092(9) 0.038(5) 0.005(5) 0.022(4) -0.019(6)
C10 0.051(6) 0.062(7) 0.028(4) 0.000(4) 0.012(4) 0.010(5)

loop_
_atom_type_symbol
_atom_type_description
_atom_type_scat_dispersion_real
_atom_type_scat_dispersion_imag
_atom_type_scat_source
C C 0.0033 0.0016 'International Tables Vol C Tables 4.2.6.8 and 6.1.1.4'
H H 0.0000 0.0000 'International Tables Vol C Tables 4.2.6.8 and 6.1.1.4'
N N 0.0061 0.0033 'International Tables Vol C Tables 4.2.6.8 and 6.1.1.4'
Cl Cl 0.1484 0.1585 'International Tables Vol C Tables 4.2.6.8 and 6.1.1.4'
Fe Fe 0.3463 0.8444 'International Tables Vol C Tables 4.2.6.8 and 6.1.1.4'
I I -0.4742 1.8119 'International Tables Vol C Tables 4.2.6.8 and 6.1.1.4'

loop_
_geom_angle_atom_site_label_1
_geom_angle_atom_site_label_2
_geom_angle_atom_site_label_3
_geom_angle
_geom_angle_site_symmetry_1
_geom_angle_site_symmetry_3
C5 Fe1 C1 42.2(3) . .
C5 Fe1 C9 130.8(4) . .
C1 Fe1 C9 107.3(3) . .
C5 Fe1 C2 69.9(3) . .
C1 Fe1 C2 41.4(3) . .
C9 Fe1 C2 115.2(4) . .
C5 Fe1 C7 112.4(4) . .
C1 Fe1 C7 142.7(4) . .
C9 Fe1 C7 66.4(5) . .
C2 Fe1 C7 175.6(4) . .
C5 Fe1 C8 106.5(4) . .
C1 Fe1 C8 111.3(4) . .
C9 Fe1 C8 39.0(5) . .
C2 Fe1 C8 143.7(4) . .
C7 Fe1 C8 40.0(5) . .
C5 Fe1 C10 170.6(4) . .
C1 Fe1 C10 131.8(4) . .
C9 Fe1 C10 40.1(4) . .
C2 Fe1 C10 110.2(4) . .
C7 Fe1 C10 68.2(4) . .
C8 Fe1 C10 67.5(4) . .
C5 Fe1 C6 146.1(4) . .
C1 Fe1 C6 171.8(4) . .
C9 Fe1 C6 67.2(4) . .
C2 Fe1 C6 134.3(4) . .
C7 Fe1 C6 41.9(5) . .
C8 Fe1 C6 68.6(4) . .
C10 Fe1 C6 40.1(4) . .
C5 Fe1 C4 40.8(3) . .
C1 Fe1 C4 69.0(3) . .
C9 Fe1 C4 170.7(4) . .
C2 Fe1 C4 68.0(3) . .
C7 Fe1 C4 111.0(4) . .
C8 Fe1 C4 133.4(5) . .
C10 Fe1 C4 148.5(4) . .
C6 Fe1 C4 117.4(4) . .
C5 Fe1 C3 69.0(3) . .
C1 Fe1 C3 69.1(3) . .
C9 Fe1 C3 147.7(4) . .
C2 Fe1 C3 40.6(3) . .
C7 Fe1 C3 136.1(5) . .
C8 Fe1 C3 173.3(5) . .
C10 Fe1 C3 117.5(4) . .
C6 Fe1 C3 112.0(4) . .
C4 Fe1 C3 40.1(3) . .
C4 C3 C2 107.8(7) . .
C4 C3 Fe1 69.7(5) . .
C2 C3 Fe1 68.5(4) . .
C4 C3 H3 126.1 . .
C2 C3 H3 126.1 . .
Fe1 C3 H3 127.2 . .
C13 N1 C12 110.8(7) . .
C13 N1 C14 109.4(6) . .
C12 N1 C14 109.0(7) . .
C13 N1 C11 110.6(6) . .
C12 N1 C11 110.2(6) . .
C14 N1 C11 106.8(6) . .
C15 N2 C17 108.6(8) . .
C15 N2 C16 111.8(7) . .
C17 N2 C16 109.8(7) . .
C8 C9 C10 111.3(10) . .
C8 C9 Fe1 71.2(6) . .
C10 C9 Fe1 70.8(5) . .
C8 C9 H9 124.3 . .
C10 C9 H9 124.3 . .
Fe1 C9 H9 125.2 . .
C9 C8 C7 107.8(10) . .
C9 C8 Fe1 69.8(5) . .
C7 C8 Fe1 69.9(6) . .
C9 C8 H8 126.1 . .
C7 C8 H8 126.1 . .
Fe1 C8 H8 125.8 . .
C3 C2 C1 108.7(7) . .
C3 C2 C15 125.7(7) . .
C1 C2 C15 125.6(6) . .
C3 C2 Fe1 70.9(4) . .
C1 C2 Fe1 68.9(4) . .
C15 C2 Fe1 124.9(5) . .
N2 C16 H16A 109.5 . .
N2 C16 H16B 109.5 . .
H16A C16 H16B 109.5 . .
N2 C16 H16C 109.5 . .
H16A C16 H16C 109.5 . .
H16B C16 H16C 109.5 . .
C4 C5 C1 106.9(7) . .
C4 C5 Fe1 70.9(5) . .
C1 C5 Fe1 69.0(4) . .
C4 C5 H5 126.6 . .
C1 C5 H5 126.6 . .
Fe1 C5 H5 125.2 . .
C2 C1 C5 107.0(6) . .
C2 C1 C11 129.4(7) . .
C5 C1 C11 122.8(7) . .
C2 C1 Fe1 69.7(4) . .
C5 C1 Fe1 68.9(4) . .
C11 C1 Fe1 118.7(5) . .
N2 C15 C2 112.0(7) . .
N2 C15 H15A 109.2 . .
C2 C15 H15A 109.2 . .
N2 C15 H15B 109.2 . .
C2 C15 H15B 109.2 . .
H15A C15 H15B 107.9 . .
N1 C14 H14A 109.5 . .
N1 C14 H14B 109.5 . .
H14A C14 H14B 109.5 . .
N1 C14 H14C 109.5 . .
H14A C14 H14C 109.5 . .
H14B C14 H14C 109.5 . .
C8 C7 C6 107.6(10) . .
C8 C7 Fe1 70.1(6) . .
C6 C7 Fe1 69.5(6) . .
C8 C7 H7 126.2 . .
C6 C7 H7 126.2 . .
Fe1 C7 H7 125.7 . .
N1 C13 H13A 109.5 . .
N1 C13 H13B 109.5 . .
H13A C13 H13B 109.5 . .
N1 C13 H13C 109.5 . .
H13A C13 H13C 109.5 . .
H13B C13 H13C 109.5 . .
C3 C4 C5 109.6(7) . .
C3 C4 Fe1 70.3(5) . .
C5 C4 Fe1 68.3(4) . .
C3 C4 H4 125.2 . .
C5 C4 H4 125.2 . .
Fe1 C4 H4 127.9 . .
Cl2 C18 Cl3 109.9(6) . .
Cl2 C18 Cl1 110.7(5) . .
Cl3 C18 Cl1 110.1(5) . .
Cl2 C18 H18 108.7 . .
Cl3 C18 H18 108.7 . .
Cl1 C18 H18 108.7 . .
C1 C11 N1 115.7(6) . .
C1 C11 H11A 108.4 . .
N1 C11 H11A 108.4 . .
C1 C11 H11B 108.4 . .
N1 C11 H11B 108.4 . .
H11A C11 H11B 107.4 . .
N1 C12 H12A 109.5 . .
N1 C12 H12B 109.5 . .
H12A C12 H12B 109.5 . .
N1 C12 H12C 109.5 . .
H12A C12 H12C 109.5 . .
H12B C12 H12C 109.5 . .
N2 C17 H17A 109.5 . .
N2 C17 H17B 109.5 . .
H17A C17 H17B 109.5 . .
N2 C17 H17C 109.5 . .
H17A C17 H17C 109.5 . .
H17B C17 H17C 109.5 . .
Cl6 C19 Cl4 112.6(5) . .
Cl6 C19 Cl5 110.8(5) . .
Cl4 C19 Cl5 107.9(5) . .
Cl6 C19 H19 108.5 . .
Cl4 C19 H19 108.5 . .
Cl5 C19 H19 108.5 . .
C10 C6 C7 106.0(9) . .
C10 C6 Fe1 69.7(5) . .
C7 C6 Fe1 68.5(5) . .
C10 C6 H6 127.0 . .
C7 C6 H6 127.0 . .
Fe1 C6 H6 126.3 . .
C9 C10 C6 107.3(10) . .
C9 C10 Fe1 69.1(5) . .
C6 C10 Fe1 70.2(5) . .
C9 C10 H10 126.3 . .
C6 C10 H10 126.3 . .
Fe1 C10 H10 125.9 . .

loop_
_geom_bond_atom_site_label_1
_geom_bond_atom_site_label_2
_geom_bond_distance
_geom_bond_site_symmetry_2
Fe1 C5 2.016(8) .
Fe1 C1 2.017(7) .
Fe1 C9 2.020(9) .
Fe1 C2 2.027(7) .
Fe1 C7 2.035(10) .
Fe1 C8 2.038(9) .
Fe1 C10 2.041(9) .
Fe1 C6 2.049(9) .
Fe1 C4 2.051(8) .
Fe1 C3 2.058(7) .
Cl4 C19 1.762(8) .
Cl1 C18 1.757(11) .
Cl2 C18 1.743(10) .
Cl6 C19 1.718(9) .
Cl5 C19 1.780(10) .
Cl3 C18 1.754(9) .
C3 C4 1.407(12) .
C3 C2 1.416(11) .
C3 H3 0.9500 .
N1 C13 1.477(10) .
N1 C12 1.479(11) .
N1 C14 1.494(10) .
N1 C11 1.537(9) .
N2 C15 1.460(10) .
N2 C17 1.465(13) .
N2 C16 1.466(11) .
C9 C8 1.354(16) .
C9 C10 1.393(13) .
C9 H9 0.9500 .
C8 C7 1.393(17) .
C8 H8 0.9500 .
C2 C1 1.430(11) .
C2 C15 1.514(11) .
C16 H16A 0.9800 .
C16 H16B 0.9800 .
C16 H16C 0.9800 .
C5 C4 1.419(11) .
C5 C1 1.451(11) .
C5 H5 0.9500 .
C1 C11 1.486(11) .
C15 H15A 0.9900 .
C15 H15B 0.9900 .
C14 H14A 0.9800 .
C14 H14B 0.9800 .
C14 H14C 0.9800 .
C7 C6 1.461(16) .
C7 H7 0.9500 .
C13 H13A 0.9800 .
C13 H13B 0.9800 .
C13 H13C 0.9800 .
C4 H4 0.9500 .
C18 H18 1.0000 .
C11 H11A 0.9900 .
C11 H11B 0.9900 .
C12 H12A 0.9800 .
C12 H12B 0.9800 .
C12 H12C 0.9800 .
C17 H17A 0.9800 .
C17 H17B 0.9800 .
C17 H17C 0.9800 .
C19 H19 1.0000 .
C6 C10 1.403(16) .
C6 H6 0.9500 .
C10 H10 0.9500 .
